data_4106124
loop_
_publ_author_name
'Chu-Hung Wei'
'Subramaniyan Mannathan'
'Chien-Hong Cheng'

_publ_section_title
;
 Enantioselective Synthesis of \b-Substituted Cyclic Ketones via
 Cobalt-Catalyzed Asymmetric Reductive Coupling of Alkynes with Alkenes
;
_journal_name_full 'Journal of the American Chemical Society'
_journal_page_first 6942
_journal_page_last 6944
_journal_paper_doi 10.1021/ja201827j
_journal_volume 133
_journal_year 2011
_chemical_absolute_configuration S
_chemical_formula_sum 'C20 H19.5 Cl2 N O1.25'
_chemical_formula_weight 364.77
_chemical_name_systematic
; 
 ? 
;
_space_group_IT_number 5
_symmetry_cell_setting monoclinic
_symmetry_space_group_name_Hall 'C 2y'
_symmetry_space_group_name_H-M 'C 1 2 1'
_atom_sites_solution_hydrogens geom
_atom_sites_solution_primary direct
_atom_sites_solution_secondary difmap
_audit_creation_method SHELXL-97
_cell_angle_alpha 90.00
_cell_angle_beta 114.828(9)
_cell_angle_gamma 90.00
_cell_formula_units_Z 8
_cell_length_a 38.458(2)
_cell_length_b 5.8962(2)
_cell_length_c 18.4814(14)
_cell_measurement_reflns_used 2702
_cell_measurement_temperature 295(2)
_cell_measurement_theta_max 77.4183
_cell_measurement_theta_min 4.3524
_cell_volume 3803.4(5)
_computing_cell_refinement
; 
CrysAlisPro, Oxford Diffraction Ltd., 
Version 1.171.33.55 (release 05-01-2010 CrysAlis171 .NET) 
(compiled Jan  5 2010,16:28:46) 
empirical absorption correction using spherical harmonics, 
 implemented in SCALE3 ABSPACK scaling algorithm. 
;
_computing_data_collection
; 
CrysAlisPro, Oxford Diffraction Ltd., 
Version 1.171.33.55 (release 05-01-2010 CrysAlis171 .NET) 
(compiled Jan  5 2010,16:28:46) 
empirical absorption correction using spherical harmonics, 
 implemented in SCALE3 ABSPACK scaling algorithm. 
;
_computing_data_reduction
; 
CrysAlisPro, Oxford Diffraction Ltd., 
Version 1.171.33.55 (release 05-01-2010 CrysAlis171 .NET) 
(compiled Jan  5 2010,16:28:46) 
empirical absorption correction using spherical harmonics, 
 implemented in SCALE3 ABSPACK scaling algorithm. 
;
_computing_molecular_graphics SHELXTL
_computing_publication_material SHELXTL
_computing_structure_refinement 'SHELXL-97 (Sheldrick, 1997)'
_computing_structure_solution 'SHELXS-97 (Sheldrick, 1990)'
_diffrn_ambient_temperature 295(2)
_diffrn_measured_fraction_theta_full 0.998
_diffrn_measured_fraction_theta_max 0.998
_diffrn_measurement_device_type 'Oxford Diffraction Gemini A'
_diffrn_measurement_method CCD
_diffrn_radiation_monochromator graphite
_diffrn_radiation_source 'fine-focus sealed tube'
_diffrn_radiation_type CuK\a
_diffrn_radiation_wavelength 1.54178
_diffrn_reflns_av_R_equivalents 0.0248
_diffrn_reflns_av_sigmaI/netI 0.0366
_diffrn_reflns_limit_h_max 46
_diffrn_reflns_limit_h_min -46
_diffrn_reflns_limit_k_max 4
_diffrn_reflns_limit_k_min -7
_diffrn_reflns_limit_l_max 22
_diffrn_reflns_limit_l_min -22
_diffrn_reflns_number 7696
_diffrn_reflns_theta_full 68.00
_diffrn_reflns_theta_max 68.00
_diffrn_reflns_theta_min 4.36
_exptl_absorpt_coefficient_mu 3.122
_exptl_absorpt_correction_T_max 1.00000
_exptl_absorpt_correction_T_min 0.64629
_exptl_absorpt_correction_type multi-scan
_exptl_absorpt_process_details
; 
CrysAlisPro, Oxford Diffraction Ltd., 
Version 1.171.33.55 (release 05-01-2010 CrysAlis171 .NET) 
(compiled Jan  5 2010,16:28:46) 
empirical absorption correction using spherical harmonics, 
 implemented in SCALE3 ABSPACK scaling algorithm. 
;
_exptl_crystal_density_diffrn 1.274
_exptl_crystal_F_000 1524
_exptl_crystal_size_max 0.50
_exptl_crystal_size_mid 0.10
_exptl_crystal_size_min 0.10
_refine_diff_density_max 0.285
_refine_diff_density_min -0.152
_refine_diff_density_rms 0.039
_refine_ls_abs_structure_details 'Flack H D (1983), Acta Cryst. A39, 876-881'
_refine_ls_abs_structure_Flack 0.026(19)
_refine_ls_extinction_method none
_refine_ls_goodness_of_fit_ref 1.022
_refine_ls_hydrogen_treatment mixed
_refine_ls_matrix_type full
_refine_ls_number_parameters 444
_refine_ls_number_reflns 4988
_refine_ls_number_restraints 4
_refine_ls_restrained_S_all 1.022
_refine_ls_R_factor_all 0.0589
_refine_ls_R_factor_gt 0.0452
_refine_ls_shift/su_max 0.002
_refine_ls_shift/su_mean 0.000
_refine_ls_structure_factor_coef Fsqd
_refine_ls_weighting_details 'calc w=1/[\s^2^(Fo^2^)+(0.0799P)^2^+0.0000P] where P=(Fo^2^+2Fc^2^)/3'
_refine_ls_weighting_scheme calc
_refine_ls_wR_factor_gt 0.1197
_refine_ls_wR_factor_ref 0.1286
_reflns_number_gt 4046
_reflns_number_total 4988
_reflns_threshold_expression >2sigma(I)
_cod_data_source_file ja201827j_si_002.cif
_cod_data_source_block ic14429
_cod_original_cell_volume 3803.5(4)
_cod_original_formula_sum 'C20 H19.50 Cl2 N O1.25'
_cod_database_code 4106124

loop_
_symmetry_equiv_pos_as_xyz
'x, y, z'
'-x, y, -z'
'x+1/2, y+1/2, z'
'-x+1/2, y+1/2, -z'

loop_
_atom_site_label
_atom_site_type_symbol
_atom_site_fract_x
_atom_site_fract_y
_atom_site_fract_z
_atom_site_U_iso_or_equiv
_atom_site_adp_type
_atom_site_occupancy
_atom_site_symmetry_multiplicity
_atom_site_calc_flag
_atom_site_refinement_flags
Cl1 Cl 0.24312(3) 0.0205(2) 0.37276(8) 0.0858(3) Uani 1 1 d .
Cl2 Cl 0.20374(4) -0.8611(3) 0.70644(6) 0.1115(6) Uani 1 1 d .
O1 O 0.03727(9) -1.2601(7) 0.12861(19) 0.0873(11) Uani 1 1 d .
H1A H 0.0289 -1.3384 0.0882 0.131 Uiso 1 1 calc R
N1 N 0.01125(9) -1.2616(7) 0.16350(19) 0.0667(9) Uani 1 1 d .
C1 C 0.01706(10) -1.1051(8) 0.2133(2) 0.0607(9) Uani 1 1 d .
C2 C 0.04771(9) -0.9264(7) 0.2361(2) 0.0603(9) Uani 1 1 d .
H2A H 0.0360 -0.7782 0.2199 0.072 Uiso 1 1 calc R
H2B H 0.0641 -0.9547 0.2090 0.072 Uiso 1 1 calc R
C3 C 0.07167(9) -0.9302(7) 0.32664(19) 0.0553(8) Uani 1 1 d .
H3A H 0.0823 -1.0834 0.3402 0.066 Uiso 1 1 calc R
C4 C 0.04539(12) -0.8957(10) 0.3688(2) 0.0754(12) Uani 1 1 d .
H4A H 0.0330 -0.7489 0.3544 0.090 Uiso 1 1 calc R
H4B H 0.0605 -0.8981 0.4260 0.090 Uiso 1 1 calc R
C5 C 0.01497(13) -1.0823(11) 0.3453(3) 0.0807(14) Uani 1 1 d .
H5A H 0.0274 -1.2276 0.3635 0.097 Uiso 1 1 calc R
H5B H -0.0019 -1.0550 0.3714 0.097 Uiso 1 1 calc R
C6 C -0.00868(11) -1.0917(10) 0.2557(3) 0.0762(12) Uani 1 1 d .
H6A H -0.0253 -1.2233 0.2423 0.091 Uiso 1 1 calc R
H6B H -0.0246 -0.9573 0.2384 0.091 Uiso 1 1 calc R
C7 C 0.10545(9) -0.7677(6) 0.3563(2) 0.0523(7) Uani 1 1 d .
C8 C 0.11223(9) -0.6211(7) 0.3092(2) 0.0551(8) Uani 1 1 d .
H8A H 0.0934 -0.6138 0.2572 0.066 Uiso 1 1 calc R
C9 C 0.14554(9) -0.4665(7) 0.3274(2) 0.0532(7) Uani 1 1 d .
C10 C 0.14061(10) -0.2777(7) 0.2807(2) 0.0602(8) Uani 1 1 d .
H10A H 0.1168 -0.2512 0.2389 0.072 Uiso 1 1 calc R
C11 C 0.17017(12) -0.1255(8) 0.2943(2) 0.0666(9) Uani 1 1 d .
H11A H 0.1661 0.0048 0.2634 0.080 Uiso 1 1 calc R
C12 C 0.20556(10) -0.1715(8) 0.3542(2) 0.0632(9) Uani 1 1 d .
C13 C 0.21195(9) -0.3617(9) 0.4003(2) 0.0666(10) Uani 1 1 d .
H13A H 0.2362 -0.3906 0.4403 0.080 Uiso 1 1 calc R
C14 C 0.18230(10) -0.5100(7) 0.3871(2) 0.0638(9) Uani 1 1 d .
H14A H 0.1866 -0.6404 0.4180 0.077 Uiso 1 1 calc R
C15 C 0.13046(9) -0.7893(6) 0.4433(2) 0.0511(7) Uani 1 1 d .
C16 C 0.15180(11) -0.9849(7) 0.4744(2) 0.0631(8) Uani 1 1 d .
H16A H 0.1507 -1.1035 0.4403 0.076 Uiso 1 1 calc R
C17 C 0.17449(12) -1.0057(8) 0.5546(3) 0.0733(11) Uani 1 1 d .
H17A H 0.1890 -1.1360 0.5745 0.088 Uiso 1 1 calc R
C18 C 0.17548(11) -0.8329(8) 0.6048(2) 0.0696(11) Uani 1 1 d .
C19 C 0.15445(13) -0.6395(8) 0.5762(2) 0.0694(10) Uani 1 1 d .
H19A H 0.1552 -0.5236 0.6109 0.083 Uiso 1 1 calc R
C20 C 0.13229(11) -0.6180(7) 0.4958(2) 0.0613(8) Uani 1 1 d .
H20A H 0.1183 -0.4858 0.4763 0.074 Uiso 1 1 calc R
Cl3 Cl -0.05563(4) -1.3572(6) 0.46232(7) 0.1574(11) Uani 1 1 d .
Cl4 Cl -0.30866(4) -1.1828(4) 0.16621(11) 0.1252(7) Uani 1 1 d .
O2 O -0.04340(8) -0.6065(5) 0.13156(18) 0.0705(7) Uani 1 1 d .
H2C H -0.0244 -0.5249 0.1464 0.106 Uiso 1 1 calc R
N2 N -0.04858(9) -0.7134(6) 0.06023(19) 0.0596(7) Uani 1 1 d .
C21 C -0.07752(10) -0.8427(7) 0.0334(2) 0.0596(8) Uani 1 1 d .
C22 C -0.08678(12) -0.9603(9) -0.0445(2) 0.0684(10) Uani 1 1 d .
H22A H -0.0651 -0.9472 -0.0583 0.082 Uiso 1 1 calc R
H22B H -0.1086 -0.8866 -0.0861 0.082 Uiso 1 1 calc R
C23 C -0.09598(13) -1.2112(8) -0.0406(2) 0.0696(10) Uani 1 1 d .
H23A H -0.1049 -1.2776 -0.0933 0.084 Uiso 1 1 calc R
H23B H -0.0729 -1.2907 -0.0058 0.084 Uiso 1 1 calc R
C24 C -0.12661(13) -1.2397(8) -0.0093(2) 0.0687(10) Uani 1 1 d .
H24A H -0.1499 -1.1639 -0.0448 0.082 Uiso 1 1 calc R
H24B H -0.1323 -1.3995 -0.0078 0.082 Uiso 1 1 calc R
C25 C -0.11285(9) -1.1401(7) 0.0734(2) 0.0540(7) Uani 1 1 d .
H25A H -0.0888 -1.2163 0.1070 0.065 Uiso 1 1 calc R
C26 C -0.10418(12) -0.8903(8) 0.0723(3) 0.0669(10) Uani 1 1 d .
H26A H -0.1280 -0.8088 0.0438 0.080 Uiso 1 1 calc R
H26B H -0.0927 -0.8339 0.1266 0.080 Uiso 1 1 calc R
C27 C -0.14019(10) -1.1684(6) 0.1133(2) 0.0535(7) Uani 1 1 d .
C28 C -0.17752(10) -1.1244(8) 0.0738(2) 0.0627(9) Uani 1 1 d .
H28A H -0.1851 -1.0736 0.0217 0.075 Uiso 1 1 calc R
C29 C -0.12155(9) -1.2239(7) 0.1997(2) 0.0561(8) Uani 1 1 d .
C30 C -0.12377(13) -1.0762(10) 0.2553(3) 0.0814(13) Uani 1 1 d .
H30A H -0.1386 -0.9458 0.2387 0.098 Uiso 1 1 calc R
C31 C -0.10394(15) -1.1214(14) 0.3358(3) 0.0997(19) Uani 1 1 d .
H31A H -0.1058 -1.0220 0.3731 0.120 Uiso 1 1 calc R
C32 C -0.08176(12) -1.3109(13) 0.3607(2) 0.0901(19) Uani 1 1 d .
C33 C -0.07913(15) -1.4593(12) 0.3081(3) 0.0929(16) Uani 1 1 d .
H33A H -0.0647 -1.5910 0.3255 0.111 Uiso 1 1 calc R
C34 C -0.09835(13) -1.4125(9) 0.2278(2) 0.0740(11) Uani 1 1 d .
H34A H -0.0956 -1.5113 0.1913 0.089 Uiso 1 1 calc R
C35 C -0.20850(9) -1.1444(7) 0.1005(2) 0.0572(8) Uani 1 1 d .
C36 C -0.21170(11) -1.3238(8) 0.1459(3) 0.0685(10) Uani 1 1 d .
H36A H -0.1930 -1.4359 0.1634 0.082 Uiso 1 1 calc R
C37 C -0.24265(11) -1.3366(9) 0.1653(3) 0.0736(11) Uani 1 1 d .
H37A H -0.2448 -1.4574 0.1956 0.088 Uiso 1 1 calc R
C38 C -0.27008(10) -1.1720(10) 0.1401(2) 0.0727(12) Uani 1 1 d .
C39 C -0.26745(11) -0.9926(10) 0.0966(3) 0.0787(12) Uani 1 1 d .
H39A H -0.2859 -0.8789 0.0809 0.094 Uiso 1 1 calc R
C40 C -0.23685(10) -0.9819(9) 0.0762(2) 0.0695(10) Uani 1 1 d .
H40A H -0.2353 -0.8616 0.0451 0.083 Uiso 1 1 calc R
O3 O 0.0000 -0.5331(7) 0.0000 0.0622(9) Uani 1 2 d SD
H1 H -0.016(2) -0.627(13) 0.012(5) 0.075 Uiso 0.50 1 d PD
H2 H 0.012(2) -0.521(16) 0.0534(13) 0.075 Uiso 0.50 1 d PD

loop_
_atom_site_aniso_label
_atom_site_aniso_U_11
_atom_site_aniso_U_22
_atom_site_aniso_U_33
_atom_site_aniso_U_23
_atom_site_aniso_U_13
_atom_site_aniso_U_12
Cl1 0.0671(5) 0.0792(6) 0.1165(9) -0.0084(7) 0.0439(5) -0.0227(6)
Cl2 0.1128(9) 0.1333(13) 0.0544(5) 0.0178(7) 0.0019(5) -0.0459(10)
O1 0.0832(18) 0.112(3) 0.0810(18) -0.0348(19) 0.0482(16) -0.042(2)
N1 0.0594(15) 0.084(2) 0.0555(15) -0.0064(17) 0.0230(13) -0.0223(16)
C1 0.0509(16) 0.076(2) 0.0479(17) 0.0009(19) 0.0138(13) -0.0103(18)
C2 0.0520(16) 0.075(3) 0.0523(16) 0.0024(17) 0.0200(13) -0.0077(17)
C3 0.0510(14) 0.060(2) 0.0519(16) 0.0004(15) 0.0186(13) -0.0096(15)
C4 0.069(2) 0.099(3) 0.0621(19) -0.017(2) 0.0314(17) -0.023(2)
C5 0.072(2) 0.113(4) 0.067(2) -0.011(2) 0.0386(19) -0.032(3)
C6 0.0578(19) 0.102(3) 0.071(2) -0.009(2) 0.0288(17) -0.022(2)
C7 0.0486(14) 0.0526(18) 0.0541(16) -0.0043(15) 0.0199(13) -0.0021(14)
C8 0.0476(15) 0.059(2) 0.0529(16) -0.0033(16) 0.0150(13) -0.0048(15)
C9 0.0506(14) 0.0559(19) 0.0536(16) -0.0031(16) 0.0224(13) -0.0033(16)
C10 0.0553(16) 0.072(2) 0.0523(16) 0.0046(17) 0.0218(13) -0.0036(17)
C11 0.072(2) 0.065(2) 0.068(2) 0.008(2) 0.0349(18) -0.007(2)
C12 0.0541(16) 0.069(2) 0.073(2) -0.011(2) 0.0336(16) -0.0137(18)
C13 0.0456(15) 0.077(3) 0.071(2) 0.007(2) 0.0191(14) 0.0014(18)
C14 0.0539(17) 0.060(2) 0.074(2) 0.0088(19) 0.0230(16) 0.0042(17)
C15 0.0468(14) 0.0484(17) 0.0552(16) -0.0025(15) 0.0188(13) -0.0070(14)
C16 0.0636(18) 0.0536(19) 0.068(2) -0.0041(19) 0.0239(16) -0.0064(19)
C17 0.067(2) 0.065(2) 0.072(2) 0.016(2) 0.0136(19) -0.008(2)
C18 0.0620(19) 0.080(3) 0.0516(17) 0.008(2) 0.0093(15) -0.024(2)
C19 0.083(2) 0.066(2) 0.060(2) -0.017(2) 0.0303(18) -0.022(2)
C20 0.0644(18) 0.054(2) 0.063(2) -0.0035(18) 0.0240(16) -0.0018(17)
Cl3 0.0975(8) 0.304(3) 0.0547(5) 0.0207(12) 0.0165(5) -0.0180(15)
Cl4 0.0670(5) 0.188(2) 0.1364(12) 0.0624(13) 0.0584(7) 0.0133(9)
O2 0.0722(15) 0.0681(17) 0.0833(17) -0.0146(15) 0.0446(14) -0.0210(14)
N2 0.0610(15) 0.0585(17) 0.0702(17) 0.0057(15) 0.0382(14) 0.0020(15)
C21 0.0636(19) 0.054(2) 0.074(2) -0.0002(18) 0.0408(16) -0.0005(17)
C22 0.074(2) 0.080(3) 0.0616(19) 0.003(2) 0.0392(17) -0.003(2)
C23 0.085(2) 0.074(3) 0.061(2) -0.017(2) 0.0422(19) -0.006(2)
C24 0.081(2) 0.069(2) 0.067(2) -0.016(2) 0.0418(19) -0.017(2)
C25 0.0533(15) 0.060(2) 0.0535(16) -0.0033(16) 0.0265(13) -0.0030(15)
C26 0.071(2) 0.067(2) 0.078(2) -0.016(2) 0.0464(19) -0.016(2)
C27 0.0564(16) 0.0528(18) 0.0561(17) -0.0055(15) 0.0282(14) -0.0057(15)
C28 0.0601(18) 0.075(2) 0.0532(17) 0.0013(18) 0.0236(15) -0.0062(19)
C29 0.0496(14) 0.071(2) 0.0523(17) -0.0082(17) 0.0261(13) -0.0133(17)
C30 0.078(2) 0.104(4) 0.071(2) -0.026(3) 0.040(2) -0.007(3)
C31 0.084(3) 0.157(6) 0.064(2) -0.033(3) 0.036(2) -0.006(4)
C32 0.058(2) 0.163(6) 0.0496(18) -0.001(3) 0.0232(15) -0.020(3)
C33 0.084(3) 0.109(4) 0.080(3) 0.026(3) 0.029(2) 0.003(3)
C34 0.084(2) 0.075(3) 0.064(2) -0.009(2) 0.0321(19) 0.001(2)
C35 0.0498(15) 0.068(2) 0.0503(16) -0.0001(17) 0.0174(13) -0.0038(16)
C36 0.0583(18) 0.063(2) 0.081(2) 0.009(2) 0.0260(17) -0.0019(18)
C37 0.068(2) 0.075(3) 0.077(2) 0.022(2) 0.0299(18) -0.007(2)
C38 0.0489(15) 0.103(3) 0.066(2) 0.010(2) 0.0236(15) -0.006(2)
C39 0.0544(17) 0.095(3) 0.088(3) 0.027(3) 0.0306(18) 0.016(2)
C40 0.0584(17) 0.082(3) 0.066(2) 0.024(2) 0.0243(16) 0.003(2)
O3 0.0633(19) 0.073(3) 0.0626(19) 0.000 0.0386(17) 0.000

loop_
_atom_type_symbol
_atom_type_description
_atom_type_scat_dispersion_real
_atom_type_scat_dispersion_imag
_atom_type_scat_source
C C 0.0181 0.0091 'International Tables Vol C Tables 4.2.6.8 and 6.1.1.4'
H H 0.0000 0.0000 'International Tables Vol C Tables 4.2.6.8 and 6.1.1.4'
N N 0.0311 0.0180 'International Tables Vol C Tables 4.2.6.8 and 6.1.1.4'
O O 0.0492 0.0322 'International Tables Vol C Tables 4.2.6.8 and 6.1.1.4'
Cl Cl 0.3639 0.7018 'International Tables Vol C Tables 4.2.6.8 and 6.1.1.4'

loop_
_geom_angle_atom_site_label_1
_geom_angle_atom_site_label_2
_geom_angle_atom_site_label_3
_geom_angle
C1 N1 O1 113.1(3)
N1 C1 C6 117.9(4)
N1 C1 C2 126.7(3)
C6 C1 C2 115.4(4)
C1 C2 C3 109.6(3)
C7 C3 C4 112.4(3)
C7 C3 C2 114.5(3)
C4 C3 C2 109.4(3)
C3 C4 C5 110.5(4)
C6 C5 C4 111.8(4)
C1 C6 C5 110.3(3)
C8 C7 C15 123.1(3)
C8 C7 C3 123.2(3)
C15 C7 C3 113.7(3)
C7 C8 C9 129.5(3)
C10 C9 C14 118.0(3)
C10 C9 C8 118.4(3)
C14 C9 C8 123.5(4)
C9 C10 C11 121.7(3)
C12 C11 C10 118.5(4)
C13 C12 C11 121.5(4)
C13 C12 Cl1 119.4(3)
C11 C12 Cl1 119.1(3)
C12 C13 C14 119.5(3)
C13 C14 C9 120.7(4)
C20 C15 C16 118.0(3)
C20 C15 C7 120.9(3)
C16 C15 C7 121.1(3)
C17 C16 C15 121.1(4)
C18 C17 C16 119.3(4)
C17 C18 C19 121.0(3)
C17 C18 Cl2 119.2(4)
C19 C18 Cl2 119.8(4)
C18 C19 C20 119.5(4)
C19 C20 C15 121.2(4)
C21 N2 O2 113.3(3)
N2 C21 C22 118.0(3)
N2 C21 C26 126.0(3)
C22 C21 C26 115.9(3)
C21 C22 C23 111.6(3)
C24 C23 C22 110.8(3)
C25 C24 C23 110.0(3)
C24 C25 C26 110.5(3)
C24 C25 C27 115.3(3)
C26 C25 C27 108.3(3)
C21 C26 C25 112.7(3)
C28 C27 C29 123.6(3)
C28 C27 C25 121.0(3)
C29 C27 C25 115.1(3)
C27 C28 C35 129.5(3)
C30 C29 C34 117.4(4)
C30 C29 C27 120.6(4)
C34 C29 C27 121.6(3)
C29 C30 C31 120.1(6)
C32 C31 C30 120.4(5)
C33 C32 C31 121.1(4)
C33 C32 Cl3 119.6(5)
C31 C32 Cl3 119.3(5)
C32 C33 C34 118.6(6)
C33 C34 C29 122.3(5)
C40 C35 C36 117.9(3)
C40 C35 C28 118.4(4)
C36 C35 C28 123.6(4)
C37 C36 C35 120.2(4)
C38 C37 C36 120.0(4)
C39 C38 C37 121.2(4)
C39 C38 Cl4 118.4(4)
C37 C38 Cl4 120.4(4)
C38 C39 C40 118.8(4)
C35 C40 C39 121.9(4)

loop_
_geom_bond_atom_site_label_1
_geom_bond_atom_site_label_2
_geom_bond_distance
Cl1 C12 1.752(4)
Cl2 C18 1.739(3)
O1 N1 1.400(4)
N1 C1 1.256(6)
C1 C6 1.500(5)
C1 C2 1.504(5)
C2 C3 1.535(4)
C3 C7 1.519(5)
C3 C4 1.526(5)
C4 C5 1.530(6)
C5 C6 1.519(6)
C7 C8 1.328(5)
C7 C15 1.493(5)
C8 C9 1.491(5)
C9 C10 1.373(6)
C9 C14 1.404(5)
C10 C11 1.386(6)
C11 C12 1.374(6)
C12 C13 1.367(7)
C13 C14 1.375(6)
C15 C20 1.381(6)
C15 C16 1.392(6)
C16 C17 1.374(6)
C17 C18 1.368(7)
C18 C19 1.369(7)
C19 C20 1.374(6)
Cl3 C32 1.739(4)
Cl4 C38 1.744(4)
O2 N2 1.398(4)
N2 C21 1.266(5)
C21 C22 1.500(6)
C21 C26 1.505(5)
C22 C23 1.530(6)
C23 C24 1.524(5)
C24 C25 1.510(5)
C25 C26 1.512(6)
C25 C27 1.526(4)
C27 C28 1.335(5)
C27 C29 1.486(5)
C28 C35 1.474(5)
C29 C30 1.377(6)
C29 C34 1.383(6)
C30 C31 1.384(7)
C31 C32 1.363(10)
C32 C33 1.343(9)
C33 C34 1.381(6)
C35 C40 1.377(6)
C35 C36 1.388(6)
C36 C37 1.382(6)
C37 C38 1.363(7)
C38 C39 1.357(7)
C39 C40 1.380(5)
